data_7045427
loop_
_publ_author_name
'Janicki, Rafa\/l'
'Lindqvist-Reis, Patric'

_publ_section_title
;
 Eu(iii) and Cm(iii) tetracarbonates - in the quest for the limiting
 species in solution.
;
_journal_issue 7
_journal_name_full 'Dalton transactions (Cambridge, England : 2003)'
_journal_page_first 2393
_journal_page_last 2405
_journal_paper_doi 10.1039/c7dt04836j
_journal_volume 47
_journal_year 2018
_chemical_formula_sum 'C9 H33.5 Gd N15 O13.75'
_chemical_formula_weight 729.26
_space_group_crystal_system orthorhombic
_space_group_IT_number 33
_space_group_name_Hall 'P 2c -2n'
_space_group_name_H-M_alt 'P n a 21'
_symmetry_space_group_name_Hall 'P 2c -2n'
_symmetry_space_group_name_H-M 'P n a 21'
_atom_sites_solution_hydrogens mixed
_atom_sites_solution_primary direct
_atom_sites_solution_secondary difmap
_audit_creation_method SHELXL-2018/1
_audit_update_record
;
2018-01-05 deposited with the CCDC.
2018-01-10 downloaded from the CCDC.
;
_cell_angle_alpha 90
_cell_angle_beta 90
_cell_angle_gamma 90
_cell_formula_units_Z 4
_cell_length_a 21.305(5)
_cell_length_b 6.840(3)
_cell_length_c 18.770(5)
_cell_measurement_reflns_used 10201
_cell_measurement_temperature 293(2)
_cell_measurement_theta_max 36.8660
_cell_measurement_theta_min 2.8624
_cell_volume 2735.3(15)
_computing_data_collection
;
CrysAlisPro, Agilent Technologies,
Version 1.171.36.20 (release 27-06-2012 CrysAlis171 .NET)
(compiled Jul 11 2012,15:38:31)
;
_computing_molecular_graphics
;
DIAMOND-Visual Crystal Structure Information System,     CRYSTALIMPACT, Postfach 1251, 53002 Bonn, Germany
;
_computing_structure_refinement 'SHELXL-2018/1 (Sheldrick, 2018)'
_diffrn_ambient_temperature 293(2)
_diffrn_detector_area_resol_mean 8.3359
_diffrn_measured_fraction_theta_full 0.999
_diffrn_measured_fraction_theta_max 0.999
_diffrn_measurement_device_type 'Xcalibur, Sapphire2, large Be window'
_diffrn_radiation_type MoK\a
_diffrn_radiation_wavelength 0.71073
_diffrn_reflns_av_R_equivalents 0.0690
_diffrn_reflns_av_unetI/netI 0.0457
_diffrn_reflns_Laue_measured_fraction_full 0.999
_diffrn_reflns_Laue_measured_fraction_max 0.999
_diffrn_reflns_limit_h_max 27
_diffrn_reflns_limit_h_min -27
_diffrn_reflns_limit_k_max 8
_diffrn_reflns_limit_k_min -8
_diffrn_reflns_limit_l_max 19
_diffrn_reflns_limit_l_min -24
_diffrn_reflns_number 23963
_diffrn_reflns_point_group_measured_fraction_full 0.999
_diffrn_reflns_point_group_measured_fraction_max 0.999
_diffrn_reflns_theta_full 25.242
_diffrn_reflns_theta_max 27.498
_diffrn_reflns_theta_min 2.893
_diffrn_source 'Enhance (Mo) X-ray Source'
_exptl_absorpt_coefficient_mu 2.510
_exptl_absorpt_correction_T_max 0.817
_exptl_absorpt_correction_T_min 0.720
_exptl_absorpt_correction_type analytical
_exptl_absorpt_process_details
;
CrysAlis RED, Oxford Diffraction Ltd.,
Version 1.171.33.66 (release 28-04-2010 CrysAlis171 .NET)
(compiled Apr 28 2010,14:27:37)
Analytical numeric absorption correction using a multifaceted crystal
            model based on expressions derived by R.C. Clark & J.S. Reid.
(Clark, R. C. & Reid, J. S. (1995). Acta Cryst. A51, 887-897)
;
_exptl_crystal_colour colourless
_exptl_crystal_density_diffrn 1.771
_exptl_crystal_description irregular
_exptl_crystal_F_000 1466
_exptl_crystal_size_max 0.1895
_exptl_crystal_size_mid 0.1595
_exptl_crystal_size_min 0.1058
_refine_diff_density_max 1.310
_refine_diff_density_min -1.180
_refine_diff_density_rms 0.113
_refine_ls_abs_structure_details
;
 Refined as an inversion twin.
;
_refine_ls_abs_structure_Flack 0.21(3)
_refine_ls_extinction_method none
_refine_ls_goodness_of_fit_ref 1.022
_refine_ls_hydrogen_treatment mixed
_refine_ls_matrix_type full
_refine_ls_number_parameters 380
_refine_ls_number_reflns 4911
_refine_ls_number_restraints 10
_refine_ls_restrained_S_all 1.020
_refine_ls_R_factor_all 0.0506
_refine_ls_R_factor_gt 0.0370
_refine_ls_shift/su_max 0.002
_refine_ls_shift/su_mean 0.000
_refine_ls_structure_factor_coef Fsqd
_refine_ls_weighting_details 'w=1/[\s^2^(Fo^2^)+(0.0500P)^2^] where P=(Fo^2^+2Fc^2^)/3'
_refine_ls_weighting_scheme calc
_refine_ls_wR_factor_gt 0.0845
_refine_ls_wR_factor_ref 0.0874
_reflns_Friedel_coverage 0.941
_reflns_Friedel_fraction_full 0.999
_reflns_Friedel_fraction_max 0.999
_reflns_number_gt 3854
_reflns_number_total 4911
_reflns_threshold_expression 'I > 2\s(I)'
_cod_data_source_file c7dt04836j2.cif
_cod_data_source_block gdco3abs
_cod_depositor_comments 'Adding full bibliography for 7045426--7045427.cif.'
_cod_original_formula_sum 'C9 H33.50 Gd N15 O13.75'
_cod_database_code 7045427
_shelx_shelxl_version_number 2018/1
_shelx_space_group_comment
;
The symmetry employed for this shelxl refinement is uniquely defined
by the following loop, which should always be used as a source of
symmetry information in preference to the above space-group names.
They are only intended as comments.
;

loop_
_space_group_symop_operation_xyz
'x, y, z'
'-x, -y, z+1/2'
'x+1/2, -y+1/2, z'
'-x+1/2, y+1/2, z+1/2'

loop_
_atom_site_label
_atom_site_type_symbol
_atom_site_fract_x
_atom_site_fract_y
_atom_site_fract_z
_atom_site_U_iso_or_equiv
_atom_site_adp_type
_atom_site_occupancy
_atom_site_site_symmetry_order
_atom_site_calc_flag
_atom_site_refinement_flags_posn
_atom_site_refinement_flags_adp
_atom_site_refinement_flags_occupancy
Gd Gd 0.32098(2) 1.35613(4) 0.13985(7) 0.02760(11) Uani 1 1 d . . .
C1 C 0.4092(5) 1.219(2) 0.2400(6) 0.045(3) Uani 1 1 d . . .
O11 O 0.3851(4) 1.3936(12) 0.2451(4) 0.0469(18) Uani 1 1 d . . .
O12 O 0.3952(3) 1.1192(10) 0.1852(4) 0.0459(17) Uani 1 1 d . . .
O13 O 0.4436(4) 1.1527(16) 0.2887(5) 0.076(3) Uani 1 1 d . . .
C2 C 0.2290(7) 1.320(2) 0.2485(8) 0.036(3) Uani 1 1 d . . .
O21 O 0.2343(3) 1.4776(11) 0.2098(4) 0.0383(17) Uani 1 1 d . . .
O22 O 0.2633(3) 1.1749(10) 0.2324(4) 0.0389(16) Uani 1 1 d . . .
O23 O 0.1891(5) 1.315(2) 0.2982(8) 0.048(3) Uani 1 1 d . . .
C3 C 0.2261(6) 1.3211(18) 0.0345(8) 0.031(3) Uani 1 1 d . . .
O31 O 0.2395(3) 1.1758(9) 0.0767(4) 0.0374(16) Uani 1 1 d . . .
O32 O 0.1827(4) 1.308(2) -0.0123(7) 0.041(3) Uani 1 1 d . . .
O33 O 0.2585(3) 1.4773(10) 0.0428(4) 0.0367(16) Uani 1 1 d . . .
C4 C 0.4155(5) 1.3373(15) 0.0314(6) 0.030(2) Uani 1 1 d . . .
O41 O 0.4110(3) 1.4805(9) 0.0759(3) 0.0377(14) Uani 1 1 d . . .
O42 O 0.4599(3) 1.3316(10) -0.0129(4) 0.0457(16) Uani 1 1 d . . .
O43 O 0.3731(3) 1.2042(9) 0.0345(4) 0.0362(14) Uani 1 1 d . . .
OW1 O 0.3275(3) 1.7344(10) 0.1531(11) 0.076(5) Uani 1 1 d D . .
HW11 H 0.290(3) 1.759(18) 0.174(6) 0.114 Uiso 1 1 d D U .
HW12 H 0.337(6) 1.846(12) 0.130(8) 0.114 Uiso 1 1 d D U .
OW2 O 0.0643(14) -0.109(3) 0.2931(15) 0.046(7) Uani 0.25 1 d D . P
HW21 H 0.078(19) -0.17(4) 0.332(11) 0.069 Uiso 0.25 1 d D U P
HW22 H 0.07(2) 0.018(11) 0.305(16) 0.069 Uiso 0.25 1 d D U P
OW3 O 0.0426(8) 0.216(3) -0.2134(9) 0.058(4) Uani 0.5 1 d D . P
HW31 H 0.055(10) 0.15(3) -0.253(7) 0.087 Uiso 0.5 1 d D U P
HW32 H 0.076(7) 0.29(3) -0.200(13) 0.087 Uiso 0.5 1 d D U P
C10 C 0.0680(4) 0.4925(14) 0.1639(6) 0.044(3) Uani 1 1 d . . .
N11 N 0.1216(3) 0.5418(11) 0.1307(9) 0.051(3) Uani 1 1 d . . .
H11A H 0.156673 0.536089 0.153251 0.062 Uiso 1 1 calc R U .
H11B H 0.120746 0.579206 0.087009 0.062 Uiso 1 1 calc R U .
N12 N 0.0149(3) 0.5031(12) 0.1301(9) 0.056(3) Uani 1 1 d . . .
H12A H -0.019450 0.472828 0.151533 0.067 Uiso 1 1 calc R U .
H12B H 0.014066 0.540507 0.086400 0.067 Uiso 1 1 calc R U .
N13 N 0.0692(4) 0.4364(14) 0.2295(5) 0.052(2) Uani 1 1 d . . .
H13A H 0.034778 0.406136 0.250833 0.063 Uiso 1 1 calc R U .
H13B H 0.104291 0.429289 0.251913 0.063 Uiso 1 1 calc R U .
C20 C -0.0320(5) 0.6632(13) -0.0625(6) 0.047(2) Uani 1 1 d . . .
N21 N -0.0093(5) 0.8274(12) -0.0902(6) 0.063(3) Uani 1 1 d . . .
H21A H -0.017960 0.938015 -0.070775 0.076 Uiso 1 1 calc R U .
H21B H 0.014005 0.823037 -0.127572 0.076 Uiso 1 1 calc R U .
N22 N -0.0672(4) 0.6684(14) -0.0063(5) 0.046(2) Uani 1 1 d . . .
H22A H -0.081836 0.561654 0.011328 0.055 Uiso 1 1 calc R U .
H22B H -0.075837 0.778543 0.013488 0.055 Uiso 1 1 calc R U .
N23 N -0.0180(4) 0.4959(13) -0.0938(5) 0.056(2) Uani 1 1 d . . .
H23A H -0.032292 0.387888 -0.076922 0.067 Uiso 1 1 calc R U .
H23B H 0.005413 0.495037 -0.131158 0.067 Uiso 1 1 calc R U .
C30 C 0.1799(6) 1.809(2) -0.0716(9) 0.040(4) Uani 1 1 d . . .
N31 N 0.1641(5) 1.9712(19) -0.1093(7) 0.050(3) Uani 1 1 d . . .
H31A H 0.174740 2.084963 -0.094004 0.061 Uiso 1 1 calc R U .
H31B H 0.143465 1.960189 -0.148504 0.061 Uiso 1 1 calc R U .
N32 N 0.2105(6) 1.8223(18) -0.0133(7) 0.046(3) Uani 1 1 d . . .
H32A H 0.221133 1.718432 0.009509 0.056 Uiso 1 1 calc R U .
H32B H 0.220441 1.935501 0.003183 0.056 Uiso 1 1 calc R U .
N33 N 0.1645(6) 1.6406(17) -0.0970(7) 0.053(3) Uani 1 1 d . . .
H33A H 0.174927 1.535598 -0.074726 0.064 Uiso 1 1 calc R U .
H33B H 0.143930 1.633289 -0.136310 0.064 Uiso 1 1 calc R U .
C40 C 0.1935(7) 1.826(2) 0.3613(9) 0.041(3) Uani 1 1 d . . .
N41 N 0.1831(5) 1.6599(17) 0.3944(8) 0.047(3) Uani 1 1 d . . .
H41A H 0.171019 1.659926 0.438105 0.056 Uiso 1 1 calc R U .
H41B H 0.188433 1.550954 0.372301 0.056 Uiso 1 1 calc R U .
N42 N 0.1859(4) 1.993(2) 0.3933(7) 0.044(3) Uani 1 1 d . . .
H42A H 0.173829 1.996074 0.436963 0.053 Uiso 1 1 calc R U .
H42B H 0.192943 2.100238 0.370734 0.053 Uiso 1 1 calc R U .
N43 N 0.2133(8) 1.8300(18) 0.2933(8) 0.059(4) Uani 1 1 d . . .
H43A H 0.220371 1.939905 0.272554 0.071 Uiso 1 1 calc R U .
H43B H 0.218818 1.722261 0.270476 0.071 Uiso 1 1 calc R U .
C50 C 0.0805(4) 1.0343(13) 0.1209(5) 0.044(3) Uani 1 1 d . . .
N51 N 0.0278(3) 0.9802(12) 0.1527(9) 0.060(4) Uani 1 1 d . . .
H51A H -0.007091 0.982683 0.129656 0.072 Uiso 1 1 calc R U .
H51B H 0.028393 0.942658 0.196461 0.072 Uiso 1 1 calc R U .
N52 N 0.1346(3) 1.0271(11) 0.1556(5) 0.047(3) Uani 1 1 d . . .
H52A H 0.168805 1.059824 0.134333 0.057 Uiso 1 1 calc R U .
H52B H 0.135558 0.989597 0.199285 0.057 Uiso 1 1 calc R U .
N53 N 0.0803(4) 1.0918(14) 0.0544(6) 0.059(3) Uani 1 1 d . . .
H53A H 0.114859 1.124103 0.033953 0.071 Uiso 1 1 calc R U .
H53B H 0.045515 1.097331 0.031227 0.071 Uiso 1 1 calc R U .

loop_
_atom_site_aniso_label
_atom_site_aniso_U_11
_atom_site_aniso_U_22
_atom_site_aniso_U_33
_atom_site_aniso_U_23
_atom_site_aniso_U_13
_atom_site_aniso_U_12
Gd 0.02644(16) 0.02838(16) 0.02799(17) -0.0001(5) -0.0003(4) 0.00003(14)
C1 0.029(5) 0.082(9) 0.026(5) 0.005(6) -0.003(5) 0.004(6)
O11 0.043(4) 0.066(5) 0.031(4) -0.006(3) -0.007(4) 0.001(4)
O12 0.035(3) 0.058(4) 0.045(4) 0.001(3) 0.005(3) 0.012(3)
O13 0.054(5) 0.130(9) 0.045(5) 0.013(5) -0.016(4) 0.030(5)
C2 0.029(7) 0.053(9) 0.026(7) -0.001(6) 0.003(6) -0.003(6)
O21 0.039(4) 0.037(4) 0.038(4) -0.003(3) 0.009(3) 0.007(3)
O22 0.034(4) 0.035(4) 0.047(4) 0.007(3) 0.010(3) 0.007(3)
O23 0.054(6) 0.042(6) 0.049(8) 0.004(5) 0.009(5) 0.003(5)
C3 0.030(7) 0.027(6) 0.036(7) 0.000(5) 0.004(6) 0.001(5)
O31 0.033(4) 0.037(4) 0.043(4) 0.000(3) -0.004(3) -0.003(3)
O32 0.033(5) 0.053(6) 0.037(6) 0.000(5) -0.016(4) -0.007(4)
O33 0.038(4) 0.029(3) 0.044(4) 0.004(3) -0.014(3) -0.001(3)
C4 0.027(5) 0.033(5) 0.031(5) 0.004(4) -0.003(4) 0.002(4)
O41 0.040(3) 0.035(3) 0.038(4) -0.005(3) 0.010(3) -0.003(3)
O42 0.040(4) 0.050(4) 0.047(4) -0.007(3) 0.015(3) -0.006(3)
O43 0.042(4) 0.034(3) 0.033(4) -0.004(3) 0.000(3) -0.002(3)
OW1 0.064(4) 0.030(3) 0.133(16) -0.015(6) 0.021(6) -0.010(3)
OW2 0.064(17) 0.027(13) 0.046(16) -0.006(11) -0.006(13) 0.013(11)
OW3 0.049(9) 0.068(10) 0.057(10) -0.002(8) 0.022(8) 0.040(8)
C10 0.036(5) 0.033(4) 0.065(8) -0.009(4) -0.002(4) 0.000(3)
N11 0.035(3) 0.057(4) 0.063(7) 0.000(6) 0.003(5) -0.002(3)
N12 0.034(4) 0.060(4) 0.073(8) -0.004(6) -0.010(5) -0.001(3)
N13 0.034(4) 0.073(6) 0.050(6) -0.003(5) -0.002(4) -0.003(4)
C20 0.053(6) 0.041(5) 0.048(6) 0.000(4) 0.002(5) -0.006(5)
N21 0.085(7) 0.043(5) 0.062(7) 0.004(4) 0.033(5) -0.012(4)
N22 0.049(5) 0.041(5) 0.046(5) -0.014(4) 0.026(4) -0.007(4)
N23 0.077(7) 0.043(4) 0.047(5) -0.005(4) 0.030(4) 0.001(4)
C30 0.047(7) 0.030(6) 0.042(8) 0.010(5) -0.003(5) 0.010(5)
N31 0.065(6) 0.033(5) 0.053(7) 0.004(5) -0.023(6) -0.001(5)
N32 0.056(8) 0.043(7) 0.041(8) 0.000(6) -0.021(6) 0.001(6)
N33 0.089(8) 0.034(5) 0.037(7) 0.001(4) -0.024(6) -0.003(5)
C40 0.054(7) 0.038(7) 0.031(7) 0.006(5) -0.009(6) -0.009(5)
N41 0.065(7) 0.034(5) 0.041(7) -0.006(4) 0.008(5) 0.003(4)
N42 0.062(7) 0.035(5) 0.036(5) 0.000(4) 0.008(4) -0.006(4)
N43 0.106(13) 0.026(7) 0.047(9) 0.000(6) 0.014(8) 0.000(7)
C50 0.038(5) 0.033(5) 0.061(10) -0.009(4) -0.002(4) -0.002(3)
N51 0.038(4) 0.061(5) 0.081(12) 0.022(6) -0.005(5) -0.009(3)
N52 0.032(4) 0.052(4) 0.059(8) 0.004(4) -0.004(3) -0.004(3)
N53 0.029(4) 0.079(7) 0.070(7) -0.005(5) 0.002(4) -0.011(4)

loop_
_atom_type_symbol
_atom_type_description
_atom_type_scat_dispersion_real
_atom_type_scat_dispersion_imag
_atom_type_scat_source
C C 0.0033 0.0016 'International Tables Vol C Tables 4.2.6.8 and 6.1.1.4'
H H 0.0000 0.0000 'International Tables Vol C Tables 4.2.6.8 and 6.1.1.4'
N N 0.0061 0.0033 'International Tables Vol C Tables 4.2.6.8 and 6.1.1.4'
O O 0.0106 0.0060 'International Tables Vol C Tables 4.2.6.8 and 6.1.1.4'
Gd Gd -0.1653 3.9035 'International Tables Vol C Tables 4.2.6.8 and 6.1.1.4'

loop_
_geom_angle_atom_site_label_1
_geom_angle_atom_site_label_2
_geom_angle_atom_site_label_3
_geom_angle
O33 Gd O21 82.5(3)
O33 Gd O11 153.7(3)
O21 Gd O11 87.2(3)
O33 Gd O41 86.7(2)
O21 Gd O41 139.1(2)
O11 Gd O41 85.4(3)
O33 Gd O12 149.3(2)
O21 Gd O12 122.7(2)
O11 Gd O12 54.1(3)
O41 Gd O12 83.8(2)
O33 Gd O31 53.9(2)
O21 Gd O31 83.9(2)
O11 Gd O31 148.7(3)
O41 Gd O31 120.1(3)
O12 Gd O31 107.3(2)
O33 Gd O22 115.6(2)
O21 Gd O22 53.7(2)
O11 Gd O22 76.1(3)
O41 Gd O22 157.4(2)
O12 Gd O22 75.0(2)
O31 Gd O22 74.5(3)
O33 Gd O43 77.9(2)
O21 Gd O43 156.3(2)
O11 Gd O43 116.1(2)
O41 Gd O43 53.1(2)
O12 Gd O43 73.1(2)
O31 Gd O43 73.8(2)
O22 Gd O43 124.9(2)
O33 Gd OW1 76.0(4)
O21 Gd OW1 69.3(3)
O11 Gd OW1 77.7(4)
O41 Gd OW1 69.8(3)
O12 Gd OW1 126.7(3)
O31 Gd OW1 125.9(3)
O22 Gd OW1 117.4(4)
O43 Gd OW1 117.8(4)
O33 Gd C1 171.7(3)
O21 Gd C1 105.2(3)
O11 Gd C1 27.5(3)
O41 Gd C1 85.3(3)
O12 Gd C1 26.7(3)
O31 Gd C1 129.1(4)
O22 Gd C1 72.2(3)
O43 Gd C1 95.3(3)
OW1 Gd C1 103.4(5)
O33 Gd C3 26.7(3)
O21 Gd C3 82.1(3)
O11 Gd C3 169.0(4)
O41 Gd C3 104.4(3)
O12 Gd C3 130.9(3)
O31 Gd C3 27.2(3)
O22 Gd C3 95.4(3)
O43 Gd C3 74.3(3)
OW1 Gd C3 100.8(4)
C1 Gd C3 155.7(4)
O33 Gd C2 101.1(4)
O21 Gd C2 27.3(3)
O11 Gd C2 79.2(4)
O41 Gd C2 159.2(3)
O12 Gd C2 98.1(4)
O31 Gd C2 79.3(4)
O22 Gd C2 26.5(3)
O43 Gd C2 147.2(3)
OW1 Gd C2 93.1(5)
C1 Gd C2 87.3(4)
C3 Gd C2 90.1(2)
O13 C1 O12 122.2(13)
O13 C1 O11 120.5(12)
O12 C1 O11 117.3(9)
O13 C1 Gd 173.9(9)
O12 C1 Gd 58.8(5)
O11 C1 Gd 58.7(5)
C1 O11 Gd 93.8(6)
C1 O12 Gd 94.5(7)
O23 C2 O22 122.9(14)
O23 C2 O21 119.5(14)
O22 C2 O21 117.6(12)
O23 C2 Gd 176.2(12)
O22 C2 Gd 59.9(6)
O21 C2 Gd 57.8(6)
C2 O21 Gd 94.9(7)
C2 O22 Gd 93.6(8)
O32 C3 O33 122.2(13)
O32 C3 O31 121.4(12)
O33 C3 O31 116.4(12)
O32 C3 Gd 178.9(11)
O33 C3 Gd 57.4(6)
O31 C3 Gd 59.0(6)
C3 O31 Gd 93.7(7)
C3 O33 Gd 95.9(8)
O42 C4 O43 122.4(10)
O42 C4 O41 120.4(8)
O43 C4 O41 117.2(9)
O42 C4 Gd 175.9(7)
O43 C4 Gd 60.4(5)
O41 C4 Gd 56.9(5)
C4 O41 Gd 96.5(5)
C4 O43 Gd 93.0(6)
N13 C10 N12 119.9(10)
N13 C10 N11 120.1(10)
N12 C10 N11 120.0(11)
N22 C20 N23 121.2(9)
N22 C20 N21 120.4(10)
N23 C20 N21 118.4(10)
N32 C30 N33 120.9(15)
N32 C30 N31 120.8(16)
N33 C30 N31 118.3(15)
N42 C40 N41 121.4(16)
N42 C40 N43 117.5(15)
N41 C40 N43 121.1(16)
N53 C50 N52 118.9(9)
N53 C50 N51 120.7(10)
N52 C50 N51 120.4(10)

loop_
_geom_bond_atom_site_label_1
_geom_bond_atom_site_label_2
_geom_bond_distance
Gd O33 2.403(7)
Gd O21 2.412(7)
Gd O11 2.415(7)
Gd O41 2.418(6)
Gd O12 2.419(6)
Gd O31 2.438(6)
Gd O22 2.462(7)
Gd O43 2.495(7)
Gd OW1 2.603(7)
Gd C1 2.820(11)
Gd C3 2.837(15)
Gd C2 2.839(15)
C1 O13 1.255(13)
C1 O12 1.270(14)
C1 O11 1.304(14)
C2 O23 1.263(18)
C2 O22 1.270(16)
C2 O21 1.305(16)
C3 O32 1.280(17)
C3 O33 1.282(14)
C3 O31 1.301(15)
C4 O42 1.261(12)
C4 O43 1.283(11)
C4 O41 1.291(12)
C10 N13 1.290(13)
C10 N12 1.299(13)
C10 N11 1.342(13)
C20 N22 1.295(14)
C20 N23 1.320(13)
C20 N21 1.329(12)
C30 N32 1.28(2)
C30 N33 1.29(2)
C30 N31 1.36(2)
C40 N42 1.30(2)
C40 N41 1.32(2)
C40 N43 1.34(2)
C50 N53 1.309(14)
C50 N52 1.324(11)
C50 N51 1.325(13)
